data_1551658
loop_
_publ_author_name
'KUBO, Kanji'
'MATSUMOTO, Taisuke'
'TAKECHI, Haruko'

_publ_section_title
;
 Crystal Structure of
 7-(Dimethylamino)-2&lt;i&gt;H&lt;/i&gt;-1-benzopyran-2-one
;
_journal_issue 0
_journal_name_full 'X-ray Structure Analysis Online'
_journal_page_first 23
_journal_paper_doi 10.2116/xraystruct.30.23
_journal_volume 30
_journal_year 2014
_chemical_formula_moiety 'C11 H11 N O2'
_chemical_formula_sum 'C11 H11 N O2'
_chemical_formula_weight 189.21
_space_group_IT_number 2
_space_group_name_Hall '-P 1'
_space_group_name_H-M_alt 'P -1'
_symmetry_cell_setting triclinic
_symmetry_Int_Tables_number 2
_symmetry_space_group_name_Hall '-P 1'
_symmetry_space_group_name_H-M 'P -1'
_atom_sites_solution_hydrogens geom
_atom_sites_solution_primary direct
_atom_sites_solution_secondary difmap
_cell_angle_alpha 79.893(15)
_cell_angle_beta 89.616(17)
_cell_angle_gamma 66.704(16)
_cell_formula_units_Z 4
_cell_length_a 6.6013(17)
_cell_length_b 7.4333(16)
_cell_length_c 20.317(5)
_cell_measurement_reflns_used 9922
_cell_measurement_temperature 113
_cell_measurement_theta_max 68.18
_cell_measurement_theta_min 4.43
_cell_volume 899.3(4)
_computing_cell_refinement 'RAPID AUTO'
_computing_data_collection 'RAPID AUTO (Rigaku, ????)'
_computing_data_reduction 'RAPID AUTO'
_computing_molecular_graphics 'CrystalStructure 4.0'
_computing_publication_material 'CrystalStructure 4.0 (Rigaku, 2010)'
_computing_structure_refinement 'SHELXL97 (Sheldrick, 2008)'
_computing_structure_solution 'Il Milione (Burla, et al., 2007)'
_diffrn_ambient_temperature 113
_diffrn_detector_area_resol_mean 5.000
_diffrn_measured_fraction_theta_full 0.965
_diffrn_measured_fraction_theta_max 0.965
_diffrn_measurement_device_type 'Rigaku R-AXIS RAPID'
_diffrn_measurement_method \w
_diffrn_radiation_type 'Cu K\a'
_diffrn_radiation_wavelength 1.54187
_diffrn_reflns_av_R_equivalents 0.0383
_diffrn_reflns_limit_h_max 7
_diffrn_reflns_limit_h_min -7
_diffrn_reflns_limit_k_max 8
_diffrn_reflns_limit_k_min -8
_diffrn_reflns_limit_l_max 24
_diffrn_reflns_limit_l_min -24
_diffrn_reflns_number 11678
_diffrn_reflns_theta_full 68.18
_diffrn_reflns_theta_max 68.18
_diffrn_standards_number 0
_exptl_absorpt_coefficient_mu 0.792
_exptl_absorpt_correction_T_max 0.924
_exptl_absorpt_correction_T_min 0.708
_exptl_absorpt_correction_type multi-scan
_exptl_absorpt_process_details 'ABSCOR (Rigaku, 1995)'
_exptl_crystal_colour yellow
_exptl_crystal_density_diffrn 1.397
_exptl_crystal_density_method 'not measured'
_exptl_crystal_description prism
_exptl_crystal_F_000 400.00
_exptl_crystal_size_max 0.200
_exptl_crystal_size_mid 0.200
_exptl_crystal_size_min 0.100
_refine_diff_density_max 0.220
_refine_diff_density_min -0.210
_refine_ls_extinction_method none
_refine_ls_goodness_of_fit_ref 1.188
_refine_ls_hydrogen_treatment constr
_refine_ls_number_parameters 257
_refine_ls_number_reflns 3164
_refine_ls_number_restraints 0
_refine_ls_R_factor_gt 0.0508
_refine_ls_shift/su_max 0.000
_refine_ls_structure_factor_coef Fsqd
_refine_ls_weighting_details 'w = 1/[\s^2^(Fo^2^)+(0.0265P)^2^+1.2730P] where P=(Fo^2^+2Fc^2^)/3'
_refine_ls_weighting_scheme calc
_refine_ls_wR_factor_ref 0.1461
_reflns_number_gt 2576
_reflns_number_total 3164
_reflns_threshold_expression F^2^>2.0\s(F^2^)
_cod_data_source_file 30_23_1.txt
_cod_data_source_block kk1102a
_cod_database_code 1551658

loop_
_symmetry_equiv_pos_site_id
_symmetry_equiv_pos_as_xyz
1 +X,+Y,+Z
2 -X,-Y,-Z

loop_
_atom_site_label
_atom_site_type_symbol
_atom_site_fract_x
_atom_site_fract_y
_atom_site_fract_z
_atom_site_U_iso_or_equiv
_atom_site_adp_type
_atom_site_occupancy
_atom_site_symmetry_multiplicity
_atom_site_calc_flag
_atom_site_refinement_flags
O1 O 0.4790(3) 0.8500(3) 0.66657(9) 0.0224(5) Uani 1.0 2 d .
O2 O 0.3670(4) 0.8317(3) 0.56674(9) 0.0282(5) Uani 1.0 2 d .
O3 O 0.4797(3) 0.3733(3) 0.82979(9) 0.0238(5) Uani 1.0 2 d .
O4 O 0.3495(4) 0.3967(3) 0.92982(9) 0.0307(5) Uani 1.0 2 d .
N1 N 0.6859(4) 0.8667(4) 0.88926(11) 0.0262(6) Uani 1.0 2 d .
N2 N 0.7225(4) 0.3077(4) 0.61063(11) 0.0252(6) Uani 1.0 2 d .
C1 C 0.5195(5) 0.8290(4) 0.60087(13) 0.0214(6) Uani 1.0 2 d .
C2 C 0.7355(5) 0.8074(4) 0.57965(13) 0.0247(7) Uani 1.0 2 d .
C3 C 0.8933(5) 0.8011(4) 0.62274(13) 0.0242(7) Uani 1.0 2 d .
C4 C 0.8511(5) 0.8151(4) 0.69105(13) 0.0214(6) Uani 1.0 2 d .
C5 C 1.0073(5) 0.8027(4) 0.74038(14) 0.0253(7) Uani 1.0 2 d .
C6 C 0.9545(5) 0.8183(4) 0.80490(14) 0.0253(7) Uani 1.0 2 d .
C7 C 0.7389(5) 0.8504(4) 0.82477(13) 0.0222(6) Uani 1.0 2 d .
C8 C 0.5803(5) 0.8623(4) 0.77578(13) 0.0216(6) Uani 1.0 2 d .
C9 C 0.6411(5) 0.8422(4) 0.71170(13) 0.0211(6) Uani 1.0 2 d .
C10 C 0.8591(5) 0.8204(5) 0.94128(14) 0.0297(7) Uani 1.0 2 d .
C11 C 0.4640(5) 0.8981(5) 0.90901(14) 0.0277(7) Uani 1.0 2 d .
C12 C 0.5065(5) 0.3836(4) 0.89633(13) 0.0226(6) Uani 1.0 2 d .
C13 C 0.7151(5) 0.3782(4) 0.91900(13) 0.0252(7) Uani 1.0 2 d .
C14 C 0.8800(5) 0.3571(4) 0.87765(13) 0.0232(6) Uani 1.0 2 d .
C15 C 0.8534(5) 0.3385(4) 0.80993(13) 0.0216(6) Uani 1.0 2 d .
C16 C 1.0148(5) 0.3139(4) 0.76321(13) 0.0239(6) Uani 1.0 2 d .
C17 C 0.9744(5) 0.3015(4) 0.69847(13) 0.0242(6) Uani 1.0 2 d .
C18 C 0.7648(5) 0.3180(4) 0.67539(13) 0.0222(6) Uani 1.0 2 d .
C19 C 0.5995(5) 0.3444(4) 0.72162(13) 0.0215(6) Uani 1.0 2 d .
C20 C 0.6477(5) 0.3512(4) 0.78678(13) 0.0206(6) Uani 1.0 2 d .
C21 C 0.8948(5) 0.2752(5) 0.56342(14) 0.0292(7) Uani 1.0 2 d .
C22 C 0.5048(5) 0.3302(5) 0.58759(13) 0.0255(7) Uani 1.0 2 d .
H2 H 0.7671 0.7974 0.5344 0.0296 Uiso 1.0 2 calc R
H3 H 1.0342 0.7872 0.6075 0.0290 Uiso 1.0 2 calc R
H5 H 1.1530 0.7830 0.7285 0.0303 Uiso 1.0 2 calc R
H6 H 1.0646 0.8075 0.8370 0.0304 Uiso 1.0 2 calc R
H8 H 0.4336 0.8838 0.7870 0.0260 Uiso 1.0 2 calc R
H10A H 0.9836 0.6964 0.9370 0.0356 Uiso 1.0 2 calc R
H10B H 0.8008 0.8043 0.9854 0.0356 Uiso 1.0 2 calc R
H10C H 0.9094 0.9294 0.9364 0.0356 Uiso 1.0 2 calc R
H11A H 0.4568 0.9031 0.9569 0.0332 Uiso 1.0 2 calc R
H11B H 0.4280 0.7881 0.9004 0.0332 Uiso 1.0 2 calc R
H11C H 0.3577 1.0242 0.8831 0.0332 Uiso 1.0 2 calc R
H13 H 0.7370 0.3898 0.9640 0.0302 Uiso 1.0 2 calc R
H14 H 1.0160 0.3546 0.8938 0.0278 Uiso 1.0 2 calc R
H16 H 1.1562 0.3055 0.7768 0.0287 Uiso 1.0 2 calc R
H17 H 1.0891 0.2816 0.6685 0.0291 Uiso 1.0 2 calc R
H19 H 0.4562 0.3575 0.7079 0.0258 Uiso 1.0 2 calc R
H21A H 0.9396 0.3877 0.5567 0.0351 Uiso 1.0 2 calc R
H21B H 0.8381 0.2642 0.5205 0.0351 Uiso 1.0 2 calc R
H21C H 1.0226 0.1518 0.5813 0.0351 Uiso 1.0 2 calc R
H22A H 0.3963 0.4632 0.5912 0.0305 Uiso 1.0 2 calc R
H22B H 0.4650 0.2287 0.6153 0.0305 Uiso 1.0 2 calc R
H22C H 0.5061 0.3138 0.5407 0.0305 Uiso 1.0 2 calc R

loop_
_atom_site_aniso_label
_atom_site_aniso_U_11
_atom_site_aniso_U_22
_atom_site_aniso_U_33
_atom_site_aniso_U_12
_atom_site_aniso_U_13
_atom_site_aniso_U_23
O1 0.0210(11) 0.0273(11) 0.0202(9) -0.0105(9) -0.0001(8) -0.0054(8)
O2 0.0280(12) 0.0355(12) 0.0235(10) -0.0145(10) -0.0015(9) -0.0068(9)
O3 0.0217(11) 0.0312(11) 0.0204(10) -0.0121(9) 0.0006(8) -0.0061(8)
O4 0.0279(13) 0.0429(13) 0.0241(11) -0.0156(11) 0.0035(9) -0.0101(9)
N1 0.0248(14) 0.0321(14) 0.0209(12) -0.0101(12) -0.0014(10) -0.0061(10)
N2 0.0254(14) 0.0312(14) 0.0208(12) -0.0123(12) 0.0031(10) -0.0069(10)
C1 0.0238(16) 0.0204(14) 0.0191(13) -0.0082(12) 0.0005(11) -0.0034(11)
C2 0.0290(17) 0.0249(15) 0.0213(14) -0.0116(13) 0.0046(12) -0.0052(11)
C3 0.0220(17) 0.0217(15) 0.0280(15) -0.0083(13) 0.0059(12) -0.0040(11)
C4 0.0209(16) 0.0183(14) 0.0246(14) -0.0083(12) 0.0019(11) -0.0022(11)
C5 0.0199(16) 0.0248(15) 0.0319(15) -0.0101(13) 0.0019(12) -0.0042(12)
C6 0.0236(17) 0.0268(15) 0.0263(15) -0.0114(13) -0.0048(12) -0.0035(12)
C7 0.0244(17) 0.0165(13) 0.0235(14) -0.0069(12) -0.0019(12) -0.0007(11)
C8 0.0207(16) 0.0216(14) 0.0227(14) -0.0088(12) 0.0021(11) -0.0037(11)
C9 0.0228(16) 0.0173(14) 0.0234(14) -0.0086(12) -0.0036(11) -0.0026(11)
C10 0.0302(18) 0.0344(17) 0.0240(15) -0.0122(15) -0.0037(13) -0.0056(12)
C11 0.0280(18) 0.0304(16) 0.0234(14) -0.0097(14) 0.0006(12) -0.0071(12)
C12 0.0256(17) 0.0237(15) 0.0195(13) -0.0105(13) 0.0009(12) -0.0051(11)
C13 0.0303(18) 0.0272(15) 0.0192(14) -0.0124(14) -0.0027(12) -0.0050(11)
C14 0.0225(16) 0.0211(14) 0.0266(14) -0.0099(12) -0.0040(12) -0.0031(11)
C15 0.0211(16) 0.0191(14) 0.0248(14) -0.0090(12) -0.0011(12) -0.0022(11)
C16 0.0201(16) 0.0236(15) 0.0280(15) -0.0095(13) -0.0018(12) -0.0024(12)
C17 0.0231(17) 0.0233(15) 0.0266(15) -0.0100(13) 0.0047(12) -0.0039(11)
C18 0.0259(17) 0.0183(14) 0.0215(14) -0.0087(12) -0.0004(12) -0.0017(11)
C19 0.0190(15) 0.0212(14) 0.0247(14) -0.0088(12) -0.0025(11) -0.0039(11)
C20 0.0206(16) 0.0179(14) 0.0233(14) -0.0076(12) 0.0030(11) -0.0039(11)
C21 0.0336(19) 0.0328(17) 0.0241(15) -0.0154(15) 0.0068(13) -0.0077(12)
C22 0.0268(17) 0.0277(15) 0.0230(14) -0.0115(13) -0.0005(12) -0.0062(12)

loop_
_atom_type_symbol
_atom_type_description
_atom_type_scat_dispersion_real
_atom_type_scat_dispersion_imag
_atom_type_scat_source
C C 0.018 0.009
;
International Tables for Crystallography
(1992, Vol. C, Tables 4.2.6.8 and 6.1.1.4)
;
H H 0.000 0.000
;
International Tables for Crystallography
(1992, Vol. C, Table 6.1.1.4)
;
O O 0.049 0.032
;
International Tables for Crystallography
(1992, Vol. C, Tables 4.2.6.8 and 6.1.1.4)
;
N N 0.031 0.018
;
International Tables for Crystallography
(1992, Vol. C, Tables 4.2.6.8 and 6.1.1.4)
;

loop_
_geom_angle_atom_site_label_1
_geom_angle_atom_site_label_2
_geom_angle_atom_site_label_3
_geom_angle
_geom_angle_publ_flag
C1 O1 C9 122.0(3) yes
C12 O3 C20 122.1(3) yes
C7 N1 C10 120.1(3) yes
C7 N1 C11 120.6(3) yes
C10 N1 C11 118.6(3) yes
C18 N2 C21 120.6(3) yes
C18 N2 C22 120.6(3) yes
C21 N2 C22 118.7(3) yes
O1 C1 O2 116.1(3) yes
O1 C1 C2 117.2(3) yes
O2 C1 C2 126.7(3) yes
C1 C2 C3 121.2(3) yes
C2 C3 C4 120.7(3) yes
C3 C4 C5 124.9(3) yes
C3 C4 C9 118.7(3) yes
C5 C4 C9 116.4(3) yes
C4 C5 C6 121.6(3) yes
C5 C6 C7 121.3(3) yes
N1 C7 C6 121.2(3) yes
N1 C7 C8 121.0(3) yes
C6 C7 C8 117.7(3) yes
C7 C8 C9 119.2(3) yes
O1 C9 C4 120.1(3) yes
O1 C9 C8 116.2(3) yes
C4 C9 C8 123.7(3) yes
O3 C12 O4 116.2(3) yes
O3 C12 C13 117.3(3) yes
O4 C12 C13 126.5(3) yes
C12 C13 C14 121.2(3) yes
C13 C14 C15 120.9(3) yes
C14 C15 C16 125.4(3) yes
C14 C15 C20 118.1(3) yes
C16 C15 C20 116.5(3) yes
C15 C16 C17 121.8(3) yes
C16 C17 C18 121.2(3) yes
N2 C18 C17 121.5(3) yes
N2 C18 C19 120.7(3) yes
C17 C18 C19 117.8(3) yes
C18 C19 C20 119.4(3) yes
O3 C20 C15 120.3(3) yes
O3 C20 C19 116.4(3) yes
C15 C20 C19 123.3(3) yes
C1 C2 H2 119.382 no
C3 C2 H2 119.377 no
C2 C3 H3 119.663 no
C4 C3 H3 119.653 no
C4 C5 H5 119.176 no
C6 C5 H5 119.177 no
C5 C6 H6 119.364 no
C7 C6 H6 119.367 no
C7 C8 H8 120.383 no
C9 C8 H8 120.391 no
N1 C10 H10A 109.482 no
N1 C10 H10B 109.465 no
N1 C10 H10C 109.472 no
H10A C10 H10B 109.466 no
H10A C10 H10C 109.474 no
H10B C10 H10C 109.468 no
N1 C11 H11A 109.468 no
N1 C11 H11B 109.469 no
N1 C11 H11C 109.471 no
H11A C11 H11B 109.475 no
H11A C11 H11C 109.472 no
H11B C11 H11C 109.472 no
C12 C13 H13 119.385 no
C14 C13 H13 119.383 no
C13 C14 H14 119.549 no
C15 C14 H14 119.541 no
C15 C16 H16 119.101 no
C17 C16 H16 119.105 no
C16 C17 H17 119.396 no
C18 C17 H17 119.401 no
C18 C19 H19 120.287 no
C20 C19 H19 120.287 no
N2 C21 H21A 109.473 no
N2 C21 H21B 109.470 no
N2 C21 H21C 109.473 no
H21A C21 H21B 109.469 no
H21A C21 H21C 109.471 no
H21B C21 H21C 109.472 no
N2 C22 H22A 109.474 no
N2 C22 H22B 109.471 no
N2 C22 H22C 109.468 no
H22A C22 H22B 109.475 no
H22A C22 H22C 109.471 no
H22B C22 H22C 109.469 no

loop_
_geom_bond_atom_site_label_1
_geom_bond_atom_site_label_2
_geom_bond_distance
_geom_bond_publ_flag
O1 C1 1.383(4) yes
O1 C9 1.391(4) yes
O2 C1 1.218(4) yes
O3 C12 1.384(4) yes
O3 C20 1.384(4) yes
O4 C12 1.217(4) yes
N1 C7 1.367(4) yes
N1 C10 1.456(4) yes
N1 C11 1.455(5) yes
N2 C18 1.368(4) yes
N2 C21 1.457(4) yes
N2 C22 1.450(5) yes
C1 C2 1.442(5) yes
C2 C3 1.347(5) yes
C3 C4 1.427(4) yes
C4 C5 1.408(5) yes
C4 C9 1.393(5) yes
C5 C6 1.367(4) yes
C6 C7 1.416(5) yes
C7 C8 1.416(5) yes
C8 C9 1.376(4) yes
C12 C13 1.439(5) yes
C13 C14 1.347(5) yes
C14 C15 1.426(4) yes
C15 C16 1.401(4) yes
C15 C20 1.402(5) yes
C16 C17 1.370(4) yes
C17 C18 1.416(5) yes
C18 C19 1.412(4) yes
C19 C20 1.378(4) yes
C2 H2 0.950 no
C3 H3 0.950 no
C5 H5 0.950 no
C6 H6 0.950 no
C8 H8 0.950 no
C10 H10A 0.980 no
C10 H10B 0.980 no
C10 H10C 0.980 no
C11 H11A 0.980 no
C11 H11B 0.980 no
C11 H11C 0.980 no
C13 H13 0.950 no
C14 H14 0.950 no
C16 H16 0.950 no
C17 H17 0.950 no
C19 H19 0.950 no
C21 H21A 0.980 no
C21 H21B 0.980 no
C21 H21C 0.980 no
C22 H22A 0.980 no
C22 H22B 0.980 no
C22 H22C 0.980 no

loop_
_geom_contact_atom_site_label_1
_geom_contact_atom_site_label_2
_geom_contact_distance
_geom_contact_publ_flag
_geom_contact_site_symmetry_2
O1 C3 2.775(4) no .
O2 C3 3.571(5) no .
O2 C9 3.495(4) no .
O3 C14 2.773(4) no .
O4 C14 3.567(4) no .
O4 C20 3.490(4) no .
C1 C4 2.823(5) no .
C2 C9 2.783(4) no .
C4 C7 2.840(4) no .
C5 C8 2.785(5) no .
C6 C9 2.746(5) no .
C6 C10 2.839(5) no .
C8 C11 2.837(4) no .
C12 C15 2.825(5) no .
C13 C20 2.781(4) no .
C15 C18 2.842(4) no .
C16 C19 2.785(5) no .
C17 C20 2.749(4) no .
C17 C21 2.852(5) no .
C19 C22 2.827(4) no .
O1 C5 3.562(4) no 1_455
O1 C19 3.490(4) no .
O2 C2 3.506(4) no 2_676
O2 C3 3.399(4) no 1_455
O2 C21 3.519(4) no 1_465
O2 C21 3.535(5) no 2_666
O2 C22 3.417(4) no .
O2 C22 3.533(4) no 2_666
O3 N1 3.445(4) no 1_545
O3 C7 3.595(4) no 1_545
O3 C16 3.575(5) no 1_455
O4 C10 3.555(4) no 1_455
O4 C10 3.404(4) no 2_667
O4 C11 3.581(5) no 1_545
O4 C11 3.527(4) no 2_667
O4 C14 3.419(5) no 1_455
N1 O3 3.445(4) no 1_565
N1 C12 3.575(4) no 1_565
N1 C13 3.502(5) no .
N1 C14 3.537(4) no .
N2 C1 3.532(4) no .
N2 C3 3.440(4) no 1_545
N2 C4 3.501(4) no 1_545
C1 N2 3.532(4) no .
C1 C18 3.535(4) no .
C2 O2 3.506(4) no 2_676
C3 O2 3.399(4) no 1_655
C3 N2 3.440(4) no 1_565
C3 C17 3.588(4) no .
C3 C21 3.522(5) no 1_565
C4 N2 3.501(4) no 1_565
C4 C16 3.481(4) no .
C4 C17 3.550(5) no .
C4 C18 3.507(5) no 1_565
C5 O1 3.562(4) no 1_655
C5 C16 3.562(5) no .
C5 C17 3.575(5) no 1_565
C5 C18 3.518(4) no 1_565
C7 O3 3.595(4) no 1_565
C7 C14 3.375(4) no .
C7 C20 3.470(4) no 1_565
C8 C15 3.522(4) no .
C10 O4 3.555(4) no 1_655
C10 O4 3.404(4) no 2_667
C11 O4 3.581(5) no 1_565
C11 O4 3.527(4) no 2_667
C11 C13 3.519(5) no .
C12 N1 3.575(4) no 1_545
C13 N1 3.502(5) no .
C13 C11 3.519(5) no .
C14 O4 3.419(5) no 1_655
C14 N1 3.537(4) no .
C14 C7 3.375(4) no .
C15 C8 3.522(4) no .
C16 O3 3.575(5) no 1_655
C16 C4 3.481(4) no .
C16 C5 3.562(5) no .
C17 C3 3.588(4) no .
C17 C4 3.550(5) no .
C17 C5 3.575(5) no 1_545
C18 C1 3.535(4) no .
C18 C4 3.507(5) no 1_545
C18 C5 3.518(4) no 1_545
C19 O1 3.490(4) no .
C20 C7 3.470(4) no 1_545
C21 O2 3.519(4) no 1_645
C21 O2 3.535(5) no 2_666
C21 C3 3.522(5) no 1_545
C22 O2 3.417(4) no .
C22 O2 3.533(4) no 2_666
O1 H2 3.2695 no .
O1 H8 2.5078 no .
O2 H2 2.6406 no .
O3 H13 3.2680 no .
O3 H19 2.5079 no .
O4 H13 2.6337 no .
N1 H6 2.6130 no .
N1 H8 2.6247 no .
N2 H17 2.6199 no .
N2 H19 2.6133 no .
C1 H3 3.2887 no .
C3 H5 2.7097 no .
C4 H2 3.2681 no .
C4 H6 3.2740 no .
C4 H8 3.2897 no .
C5 H3 2.7236 no .
C6 H8 3.2895 no .
C6 H10A 2.6609 no .
C6 H10C 2.9118 no .
C7 H5 3.2768 no .
C7 H10A 2.6062 no .
C7 H10B 3.2331 no .
C7 H10C 2.7897 no .
C7 H11A 3.2479 no .
C7 H11B 2.6917 no .
C7 H11C 2.7072 no .
C8 H6 3.2834 no .
C8 H11B 2.7638 no .
C8 H11C 2.7998 no .
C9 H3 3.2819 no .
C9 H5 3.2427 no .
C10 H6 2.5034 no .
C10 H11A 2.5091 no .
C10 H11B 3.0806 no .
C10 H11C 3.1791 no .
C11 H8 2.5117 no .
C11 H10A 3.1614 no .
C11 H10B 2.5062 no .
C11 H10C 3.1014 no .
C12 H14 3.2848 no .
C14 H16 2.7093 no .
C15 H13 3.2689 no .
C15 H17 3.2714 no .
C15 H19 3.2962 no .
C16 H14 2.7237 no .
C17 H19 3.2868 no .
C17 H21A 2.8300 no .
C17 H21C 2.7649 no .
C18 H16 3.2783 no .
C18 H21A 2.7233 no .
C18 H21B 3.2503 no .
C18 H21C 2.6830 no .
C18 H22A 2.7091 no .
C18 H22B 2.6838 no .
C18 H22C 3.2453 no .
C19 H17 3.2810 no .
C19 H22A 2.8092 no .
C19 H22B 2.7348 no .
C20 H14 3.2835 no .
C20 H16 3.2461 no .
C21 H17 2.5154 no .
C21 H22A 3.1167 no .
C21 H22B 3.1444 no .
C21 H22C 2.5027 no .
C22 H19 2.4967 no .
C22 H21A 3.1090 no .
C22 H21B 2.5058 no .
C22 H21C 3.1507 no .
H2 H3 2.2827 no .
H3 H5 2.5769 no .
H5 H6 2.2960 no .
H6 H10A 2.2007 no .
H6 H10B 3.4728 no .
H6 H10C 2.4144 no .
H8 H11A 3.4857 no .
H8 H11B 2.2927 no .
H8 H11C 2.3313 no .
H10A H11A 3.2537 no .
H10A H11B 3.5143 no .
H10B H11A 2.1405 no .
H10B H11B 3.0698 no .
H10B H11C 3.2650 no .
H10C H11A 3.0909 no .
H10C H11C 3.5625 no .
H13 H14 2.2816 no .
H14 H16 2.5788 no .
H16 H17 2.2983 no .
H17 H21A 2.3549 no .
H17 H21B 3.4896 no .
H17 H21C 2.2818 no .
H19 H22A 2.3478 no .
H19 H22B 2.2473 no .
H19 H22C 3.4695 no .
H21A H22A 3.4901 no .
H21A H22C 3.1480 no .
H21B H22A 3.1674 no .
H21B H22B 3.1804 no .
H21B H22C 2.1235 no .
H21C H22B 3.5769 no .
H21C H22C 3.1932 no .
O1 H3 3.4070 no 1_455
O1 H5 2.6562 no 1_455
O1 H17 3.2297 no 1_465
O1 H21C 3.2356 no 1_465
O1 H22B 2.7902 no 1_565
O2 H2 2.9517 no 2_676
O2 H3 2.4654 no 1_455
O2 H5 3.5857 no 1_455
O2 H21B 2.5929 no 2_666
O2 H21C 2.6222 no 1_465
O2 H22A 2.6258 no .
O2 H22B 3.5549 no 1_565
O2 H22C 2.5942 no 2_666
O3 H5 3.2900 no 1_455
O3 H6 3.3335 no 1_455
O3 H11B 3.5203 no .
O3 H11C 3.0346 no 1_545
O3 H14 3.3614 no 1_455
O3 H16 2.6540 no 1_455
O4 H6 3.1463 no 1_455
O4 H10A 2.5831 no 1_455
O4 H10B 2.5359 no 2_667
O4 H11A 3.3927 no 1_545
O4 H11A 2.8081 no 2_667
O4 H11B 3.1088 no .
O4 H11B 3.5714 no 2_667
O4 H11C 3.0624 no 1_545
O4 H13 2.8227 no 2_667
O4 H14 2.4752 no 1_455
N1 H13 3.4863 no .
N1 H14 3.5443 no .
C1 H2 3.4758 no 2_676
C1 H3 3.3383 no 1_455
C1 H5 3.5994 no 1_455
C1 H21C 3.1828 no 1_465
C1 H22A 3.1675 no .
C1 H22B 2.9157 no 1_565
C1 H22C 3.5626 no 1_565
C1 H22C 3.2643 no 2_666
C2 H21A 2.9908 no .
C2 H21B 3.3861 no 2_766
C2 H22B 3.1427 no 1_565
C2 H22C 3.3988 no 1_565
C2 H22C 3.3619 no 2_666
C3 H17 3.5007 no .
C3 H21A 3.4697 no .
C3 H21B 3.5782 no 1_565
C3 H21B 3.4052 no 2_766
C3 H21C 3.0354 no 1_565
C3 H22A 3.4185 no 1_655
C3 H22B 3.2939 no 1_565
C4 H21C 3.5729 no 1_565
C4 H22B 3.2425 no 1_565
C5 H8 3.2806 no 1_655
C5 H16 3.3688 no .
C6 H8 3.3933 no 1_655
C6 H11B 3.5994 no 1_655
C6 H14 3.4681 no .
C7 H14 3.4327 no .
C8 H5 3.2826 no 1_455
C8 H16 3.3798 no 1_465
C8 H19 3.4602 no 1_565
C9 H5 3.4275 no 1_455
C9 H19 3.5168 no 1_565
C9 H22B 2.9762 no 1_565
C10 H11A 3.3015 no 2_677
C10 H13 3.5527 no .
C10 H13 2.9955 no 2_767
C10 H14 3.5087 no .
C10 H14 3.3548 no 2_767
C11 H6 3.3682 no 1_455
C11 H10B 3.3327 no 2_677
C11 H11A 3.4535 no 2_677
C11 H13 3.4538 no .
C11 H14 3.4735 no 1_465
C11 H16 3.5871 no 1_465
C12 H6 3.3667 no 1_455
C12 H10A 3.5065 no 1_455
C12 H10B 3.5829 no 2_667
C12 H10C 3.3313 no 1_545
C12 H11A 3.2961 no 2_667
C12 H11B 2.8583 no .
C12 H11C 3.2412 no 1_545
C12 H13 3.5989 no 2_667
C12 H14 3.3302 no 1_455
C13 H10A 3.5344 no .
C13 H10A 3.3846 no 2_767
C13 H10B 3.3986 no 2_767
C13 H10C 3.0184 no 1_545
C13 H11A 3.4655 no 2_667
C13 H11B 2.8379 no .
C14 H10A 3.2745 no .
C14 H10B 3.2442 no 2_767
C14 H10C 3.1237 no 1_545
C14 H11B 3.5098 no .
C14 H11C 3.1331 no 1_645
C15 H6 3.5671 no 1_545
C15 H10C 3.5173 no 1_545
C15 H11C 3.3833 no 1_645
C16 H8 3.2530 no 1_645
C16 H11C 3.1732 no 1_645
C16 H19 3.2301 no 1_655
C17 H5 3.4942 no 1_545
C17 H8 3.5689 no 1_645
C17 H19 3.3780 no 1_655
C17 H22B 3.5355 no 1_655
C19 H5 3.4480 no 1_455
C19 H16 3.2274 no 1_455
C20 H5 3.5771 no 1_455
C20 H16 3.4041 no 1_455
C21 H2 3.5696 no .
C21 H2 2.9308 no 2_766
C21 H3 3.3222 no 1_545
C21 H3 3.5872 no 2_766
C21 H22A 3.5103 no 2_666
C21 H22C 3.4969 no 2_666
C22 H2 3.5351 no 2_666
C22 H17 3.2986 no 1_455
C22 H21B 3.3741 no 2_666
C22 H22C 3.3521 no 2_666
H2 O2 2.9517 no 2_676
H2 C1 3.4758 no 2_676
H2 C21 3.5696 no .
H2 C21 2.9308 no 2_766
H2 C22 3.5351 no 2_666
H2 H21A 2.7490 no .
H2 H21A 2.7938 no 2_766
H2 H21B 2.7286 no 2_766
H2 H21C 2.7674 no 2_766
H2 H22B 3.4840 no 2_666
H2 H22C 3.5580 no 1_565
H2 H22C 2.8156 no 2_666
H3 O1 3.4070 no 1_655
H3 O2 2.4654 no 1_655
H3 C1 3.3383 no 1_655
H3 C21 3.3222 no 1_565
H3 C21 3.5872 no 2_766
H3 H19 3.5883 no 1_655
H3 H21A 3.5818 no .
H3 H21B 3.4016 no 1_565
H3 H21B 2.7726 no 2_766
H3 H21C 2.6392 no 1_565
H3 H22A 2.7096 no 1_655
H5 O1 2.6562 no 1_655
H5 O2 3.5857 no 1_655
H5 O3 3.2900 no 1_655
H5 C1 3.5994 no 1_655
H5 C8 3.2826 no 1_655
H5 C9 3.4275 no 1_655
H5 C17 3.4942 no 1_565
H5 C19 3.4480 no 1_655
H5 C20 3.5771 no 1_655
H5 H8 2.6167 no 1_655
H5 H16 3.5041 no .
H5 H17 3.5476 no 1_565
H5 H19 3.1034 no 1_655
H5 H21C 3.5344 no 1_565
H6 O3 3.3335 no 1_655
H6 O4 3.1463 no 1_655
H6 C11 3.3682 no 1_655
H6 C12 3.3667 no 1_655
H6 C15 3.5671 no 1_565
H6 H8 2.8541 no 1_655
H6 H11B 2.6710 no 1_655
H6 H11C 3.1986 no 1_655
H6 H14 3.5003 no .
H8 C5 3.2806 no 1_455
H8 C6 3.3933 no 1_455
H8 C16 3.2530 no 1_465
H8 C17 3.5689 no 1_465
H8 H5 2.6167 no 1_455
H8 H6 2.8541 no 1_455
H8 H16 2.9085 no 1_465
H8 H17 3.4598 no 1_465
H10A O4 2.5831 no 1_655
H10A C12 3.5065 no 1_655
H10A C13 3.5344 no .
H10A C13 3.3846 no 2_767
H10A C14 3.2745 no .
H10A H10A 3.4643 no 2_767
H10A H10B 3.4846 no 2_767
H10A H11B 3.3167 no 1_655
H10A H13 3.2593 no .
H10A H13 2.5535 no 2_767
H10A H14 2.7603 no .
H10A H14 3.3904 no 2_767
H10B O4 2.5359 no 2_667
H10B C11 3.3327 no 2_677
H10B C12 3.5829 no 2_667
H10B C13 3.3986 no 2_767
H10B C14 3.2442 no 2_767
H10B H10A 3.4846 no 2_767
H10B H11A 2.6344 no 2_677
H10B H11C 3.1563 no 2_677
H10B H13 3.3705 no .
H10B H13 2.9129 no 2_767
H10B H14 2.6018 no 2_767
H10C C12 3.3313 no 1_565
H10C C13 3.0184 no 1_565
H10C C14 3.1237 no 1_565
H10C C15 3.5173 no 1_565
H10C H10C 3.3459 no 2_777
H10C H11A 3.5641 no 1_655
H10C H11A 3.2545 no 2_677
H10C H11B 3.2788 no 1_655
H10C H11C 3.4303 no 1_655
H10C H13 3.3026 no 1_565
H10C H13 3.0281 no 2_767
H10C H14 3.4681 no 1_565
H11A O4 3.3927 no 1_565
H11A O4 2.8081 no 2_667
H11A C10 3.3015 no 2_677
H11A C11 3.4535 no 2_677
H11A C12 3.2961 no 2_667
H11A C13 3.4655 no 2_667
H11A H10B 2.6344 no 2_677
H11A H10C 3.5641 no 1_455
H11A H10C 3.2545 no 2_677
H11A H11A 2.6496 no 2_677
H11A H13 3.4966 no .
H11A H13 3.1481 no 2_667
H11A H14 3.4915 no 1_465
H11B O3 3.5203 no .
H11B O4 3.1088 no .
H11B O4 3.5714 no 2_667
H11B C6 3.5994 no 1_455
H11B C12 2.8583 no .
H11B C13 2.8379 no .
H11B C14 3.5098 no .
H11B H6 2.6710 no 1_455
H11B H10A 3.3167 no 1_455
H11B H10C 3.2788 no 1_455
H11B H13 2.9173 no .
H11B H13 3.2171 no 2_667
H11C O3 3.0346 no 1_565
H11C O4 3.0624 no 1_565
H11C C12 3.2412 no 1_565
H11C C14 3.1331 no 1_465
H11C C15 3.3833 no 1_465
H11C C16 3.1732 no 1_465
H11C H6 3.1986 no 1_455
H11C H10B 3.1563 no 2_677
H11C H10C 3.4303 no 1_455
H11C H14 2.6398 no 1_465
H11C H16 2.6566 no 1_465
H13 O4 2.8227 no 2_667
H13 N1 3.4863 no .
H13 C10 3.5527 no .
H13 C10 2.9955 no 2_767
H13 C11 3.4538 no .
H13 C12 3.5989 no 2_667
H13 H10A 3.2593 no .
H13 H10A 2.5535 no 2_767
H13 H10B 3.3705 no .
H13 H10B 2.9129 no 2_767
H13 H10C 3.3026 no 1_545
H13 H10C 3.0281 no 2_767
H13 H11A 3.4966 no .
H13 H11A 3.1481 no 2_667
H13 H11B 2.9173 no .
H13 H11B 3.2171 no 2_667
H13 H13 3.3682 no 2_667
H14 O3 3.3614 no 1_655
H14 O4 2.4752 no 1_655
H14 N1 3.5443 no .
H14 C6 3.4681 no .
H14 C7 3.4327 no .
H14 C10 3.5087 no .
H14 C10 3.3548 no 2_767
H14 C11 3.4735 no 1_645
H14 C12 3.3302 no 1_655
H14 H6 3.5003 no .
H14 H10A 2.7603 no .
H14 H10A 3.3904 no 2_767
H14 H10B 2.6018 no 2_767
H14 H10C 3.4681 no 1_545
H14 H11A 3.4915 no 1_645
H14 H11C 2.6398 no 1_645
H16 O3 2.6540 no 1_655
H16 C5 3.3688 no .
H16 C8 3.3798 no 1_645
H16 C11 3.5871 no 1_645
H16 C19 3.2274 no 1_655
H16 C20 3.4041 no 1_655
H16 H5 3.5041 no .
H16 H8 2.9085 no 1_645
H16 H11C 2.6566 no 1_645
H16 H19 2.5318 no 1_655
H17 O1 3.2297 no 1_645
H17 C3 3.5007 no .
H17 C22 3.2986 no 1_655
H17 H5 3.5476 no 1_545
H17 H8 3.4598 no 1_645
H17 H19 2.8460 no 1_655
H17 H22A 3.1275 no 1_655
H17 H22B 2.6122 no 1_655
H19 C8 3.4602 no 1_545
H19 C9 3.5168 no 1_545
H19 C16 3.2301 no 1_455
H19 C17 3.3780 no 1_455
H19 H3 3.5883 no 1_455
H19 H5 3.1034 no 1_455
H19 H16 2.5318 no 1_455
H19 H17 2.8460 no 1_455
H21A C2 2.9908 no .
H21A C3 3.4697 no .
H21A H2 2.7490 no .
H21A H2 2.7938 no 2_766
H21A H3 3.5818 no .
H21A H21A 2.8991 no 2_766
H21A H21B 3.5859 no 2_766
H21A H22A 3.3766 no 1_655
H21A H22A 3.4848 no 2_666
H21A H22B 3.3411 no 1_655
H21A H22C 3.5799 no 1_655
H21A H22C 3.2970 no 2_666
H21B O2 2.5929 no 2_666
H21B C2 3.3861 no 2_766
H21B C3 3.5782 no 1_545
H21B C3 3.4052 no 2_766
H21B C22 3.3741 no 2_666
H21B H2 2.7286 no 2_766
H21B H3 3.4016 no 1_545
H21B H3 2.7726 no 2_766
H21B H21A 3.5859 no 2_766
H21B H22A 2.7576 no 2_666
H21B H22C 3.0957 no 2_666
H21C O1 3.2356 no 1_645
H21C O2 2.6222 no 1_645
H21C C1 3.1828 no 1_645
H21C C3 3.0354 no 1_545
H21C C4 3.5729 no 1_545
H21C H2 2.7674 no 2_766
H21C H3 2.6392 no 1_545
H21C H5 3.5344 no 1_545
H21C H22B 3.2886 no 1_655
H22A O2 2.6258 no .
H22A C1 3.1675 no .
H22A C3 3.4185 no 1_455
H22A C21 3.5103 no 2_666
H22A H3 2.7096 no 1_455
H22A H17 3.1275 no 1_455
H22A H21A 3.3766 no 1_455
H22A H21A 3.4848 no 2_666
H22A H21B 2.7576 no 2_666
H22A H22C 3.0998 no 2_666
H22B O1 2.7902 no 1_545
H22B O2 3.5549 no 1_545
H22B C1 2.9157 no 1_545
H22B C2 3.1427 no 1_545
H22B C3 3.2939 no 1_545
H22B C4 3.2425 no 1_545
H22B C9 2.9762 no 1_545
H22B C17 3.5355 no 1_455
H22B H2 3.4840 no 2_666
H22B H17 2.6122 no 1_455
H22B H21A 3.3411 no 1_455
H22B H21C 3.2886 no 1_455
H22C O2 2.5942 no 2_666
H22C C1 3.5626 no 1_545
H22C C1 3.2643 no 2_666
H22C C2 3.3988 no 1_545
H22C C2 3.3619 no 2_666
H22C C21 3.4969 no 2_666
H22C C22 3.3521 no 2_666
H22C H2 3.5580 no 1_545
H22C H2 2.8156 no 2_666
H22C H21A 3.5799 no 1_455
H22C H21A 3.2970 no 2_666
H22C H21B 3.0957 no 2_666
H22C H22A 3.0998 no 2_666
H22C H22C 2.9369 no 2_666

loop_
_geom_torsion_atom_site_label_1
_geom_torsion_atom_site_label_2
_geom_torsion_atom_site_label_3
_geom_torsion_atom_site_label_4
_geom_torsion
_geom_torsion_publ_flag
C1 O1 C9 C4 0.8(4) no
C1 O1 C9 C8 -179.1(2) no
C9 O1 C1 O2 177.6(2) no
C9 O1 C1 C2 -2.7(4) no
C12 O3 C20 C15 -0.0(4) no
C12 O3 C20 C19 -179.5(2) no
C20 O3 C12 O4 -177.8(2) no
C20 O3 C12 C13 2.4(4) no
C10 N1 C7 C6 -9.6(4) no
C10 N1 C7 C8 169.5(3) no
C11 N1 C7 C6 -179.5(3) no
C11 N1 C7 C8 -0.4(4) no
C21 N2 C18 C17 1.3(4) no
C21 N2 C18 C19 -178.4(3) no
C22 N2 C18 C17 -178.3(3) no
C22 N2 C18 C19 2.0(4) no
O1 C1 C2 C3 2.2(4) no
O2 C1 C2 C3 -178.2(3) no
C1 C2 C3 C4 0.2(4) no
C2 C3 C4 C5 177.6(3) no
C2 C3 C4 C9 -2.2(4) no
C3 C4 C5 C6 179.7(3) no
C3 C4 C9 O1 1.6(4) no
C3 C4 C9 C8 -178.5(3) no
C5 C4 C9 O1 -178.1(3) no
C5 C4 C9 C8 1.8(4) no
C9 C4 C5 C6 -0.6(4) no
C4 C5 C6 C7 -0.8(5) no
C5 C6 C7 N1 -179.8(3) no
C5 C6 C7 C8 1.1(4) no
N1 C7 C8 C9 -179.0(3) no
C6 C7 C8 C9 0.1(4) no
C7 C8 C9 O1 178.3(3) no
C7 C8 C9 C4 -1.6(4) no
O3 C12 C13 C14 -2.2(4) no
O4 C12 C13 C14 177.9(3) no
C12 C13 C14 C15 -0.3(4) no
C13 C14 C15 C16 -179.3(3) no
C13 C14 C15 C20 2.6(4) no
C14 C15 C16 C17 -178.5(3) no
C14 C15 C20 O3 -2.5(4) no
C14 C15 C20 C19 177.0(3) no
C16 C15 C20 O3 179.3(3) no
C16 C15 C20 C19 -1.3(4) no
C20 C15 C16 C17 -0.4(4) no
C15 C16 C17 C18 1.5(4) no
C16 C17 C18 N2 179.4(3) no
C16 C17 C18 C19 -0.9(4) no
N2 C18 C19 C20 179.0(3) no
C17 C18 C19 C20 -0.7(4) no
C18 C19 C20 O3 -178.7(3) no
C18 C19 C20 C15 1.8(4) no
